data_7154503
loop_
_publ_author_name
'Kr\"oger, Denis'
'Brockmeyer, Fabian'
'Kahrs, Christoph'

_publ_section_title
;
 A three-component reaction for rapid access to underexplored
 1,3-thiazine-2-thiones.
;
_journal_issue 26
_journal_name_full 'Organic &amp; biomolecular chemistry'
_journal_page_first 7223
_journal_page_last 7229
_journal_paper_doi 10.1039/c5ob00377f
_journal_volume 13
_journal_year 2015
_chemical_formula_structural C21H19NS2
_chemical_formula_sum 'C21 H19 N S2'
_chemical_formula_weight 349.49
_chemical_name_systematic 6b
_space_group_crystal_system monoclinic
_space_group_IT_number 14
_space_group_name_Hall '-P 2yn'
_space_group_name_H-M_alt 'P 1 21/n 1'
_symmetry_space_group_name_Hall '-P 2yn'
_symmetry_space_group_name_H-M 'P 1 21/n 1'
_atom_sites_solution_hydrogens difmap
_atom_sites_solution_primary direct
_atom_sites_solution_secondary difmap
_audit_creation_method SHELXL-2014
_audit_update_record
;
2015-02-13 deposited with the CCDC.
2015-05-20 downloaded from the CCDC.
;
_cell_angle_alpha 90
_cell_angle_beta 111.4793(12)
_cell_angle_gamma 90
_cell_formula_units_Z 4
_cell_length_a 9.1457(4)
_cell_length_b 21.3132(9)
_cell_length_c 9.5797(4)
_cell_measurement_reflns_used 9898
_cell_measurement_temperature 120(2)
_cell_measurement_theta_max 34.91
_cell_measurement_theta_min 2.48
_cell_volume 1737.63(13)
_computing_cell_refinement 'Bruker SAINT V8.34A'
_computing_data_collection 'Bruker APEX2'
_computing_data_reduction 'Bruker SAINT V8.34A'
_computing_structure_refinement 'SHELXL-2014 (Sheldrick, 2014)'
_computing_structure_solution 'SHELXS-2013 (Sheldrick, 2013)'
_diffrn_ambient_temperature 120(2)
_diffrn_measured_fraction_theta_full 1.000
_diffrn_measured_fraction_theta_max 1.000
_diffrn_measurement_device_type 'Bruker APEX-II CCD'
_diffrn_measurement_method '\f and \w scans'
_diffrn_radiation_type MoK\a
_diffrn_radiation_wavelength 0.71073
_diffrn_reflns_av_R_equivalents 0.0256
_diffrn_reflns_av_unetI/netI 0.0146
_diffrn_reflns_laue_measured_fraction_full 1.000
_diffrn_reflns_laue_measured_fraction_max 1.000
_diffrn_reflns_limit_h_max 14
_diffrn_reflns_limit_h_min -14
_diffrn_reflns_limit_k_max 34
_diffrn_reflns_limit_k_min -34
_diffrn_reflns_limit_l_max 15
_diffrn_reflns_limit_l_min -15
_diffrn_reflns_number 66281
_diffrn_reflns_point_group_measured_fraction_full 1.000
_diffrn_reflns_point_group_measured_fraction_max 1.000
_diffrn_reflns_theta_full 25.242
_diffrn_reflns_theta_max 34.969
_diffrn_reflns_theta_min 1.911
_diffrn_source 'sealed tube'
_exptl_absorpt_coefficient_mu 0.308
_exptl_absorpt_correction_T_max 1.0000
_exptl_absorpt_correction_T_min 0.9751
_exptl_absorpt_correction_type multi-scan
_exptl_absorpt_process_details 'SADABS-2012/1 (Sheldrick)'
_exptl_crystal_colour colourless
_exptl_crystal_density_diffrn 1.336
_exptl_crystal_description block
_exptl_crystal_F_000 736
_exptl_crystal_size_max 0.240
_exptl_crystal_size_mid 0.200
_exptl_crystal_size_min 0.120
_refine_diff_density_max 0.587
_refine_diff_density_min -0.203
_refine_diff_density_rms 0.057
_refine_ls_extinction_method none
_refine_ls_goodness_of_fit_ref 1.116
_refine_ls_hydrogen_treatment constr
_refine_ls_matrix_type full
_refine_ls_number_parameters 218
_refine_ls_number_reflns 7639
_refine_ls_number_restraints 0
_refine_ls_restrained_S_all 1.116
_refine_ls_R_factor_all 0.0398
_refine_ls_R_factor_gt 0.0337
_refine_ls_shift/su_max 0.002
_refine_ls_shift/su_mean 0.000
_refine_ls_structure_factor_coef Fsqd
_refine_ls_weighting_details 'w=1/[\s^2^(Fo^2^)+(0.0400P)^2^+0.6000P] where P=(Fo^2^+2Fc^2^)/3'
_refine_ls_weighting_scheme calc
_refine_ls_wR_factor_gt 0.0879
_refine_ls_wR_factor_ref 0.0911
_reflns_Friedel_coverage 0.000
_reflns_number_gt 6769
_reflns_number_total 7639
_reflns_threshold_expression 'I > 2\s(I)'
_cod_data_source_file c5ob00377f2.cif
_cod_data_source_block lhdk290
_cod_depositor_comments 'Adding full bibliography for 7154503--7154504.cif.'
_cod_database_code 7154503
_shelx_space_group_comment
;
The symmetry employed for this shelxl refinement is uniquely defined
by the following loop, which should always be used as a source of
symmetry information in preference to the above space-group names.
They are only intended as comments.
;
_shelx_estimated_absorpt_t_min 0.930
_shelx_estimated_absorpt_t_max 0.964
_shelxl_version_number 2014-3

loop_
_space_group_symop_operation_xyz
'x, y, z'
'-x+1/2, y+1/2, -z+1/2'
'-x, -y, -z'
'x-1/2, -y-1/2, z-1/2'

loop_
_atom_site_label
_atom_site_type_symbol
_atom_site_fract_x
_atom_site_fract_y
_atom_site_fract_z
_atom_site_U_iso_or_equiv
_atom_site_adp_type
_atom_site_occupancy
_atom_site_site_symmetry_order
_atom_site_calc_flag
_atom_site_refinement_flags_posn
_atom_site_refinement_flags_adp
S1 S 0.86915(2) 0.58860(2) -0.03033(2) 0.01615(5) Uani 1 1 d . .
S2 S 0.66825(3) 0.54899(2) -0.32119(3) 0.02045(5) Uani 1 1 d . .
N1 N 0.55515(8) 0.60171(4) -0.12666(8) 0.01588(12) Uani 1 1 d . .
C1 C 0.55624(9) 0.62871(4) 0.01595(9) 0.01380(13) Uani 1 1 d . .
H1 H 0.4911 0.6677 -0.0107 0.017 Uiso 1 1 calc R U
C2 C 0.71408(9) 0.64757(4) 0.12884(9) 0.01362(13) Uani 1 1 d . .
C3 C 0.85311(9) 0.63153(4) 0.12146(9) 0.01356(13) Uani 1 1 d . .
C4 C 0.67700(9) 0.58164(4) -0.15953(9) 0.01400(13) Uani 1 1 d . .
C5 C 0.39502(10) 0.59593(5) -0.23887(10) 0.02110(17) Uani 1 1 d . .
H5A H 0.3976 0.5691 -0.3223 0.025 Uiso 1 1 calc R U
H5B H 0.3572 0.6380 -0.2805 0.025 Uiso 1 1 calc R U
C6 C 0.28152(10) 0.56836(4) -0.17513(11) 0.01917(15) Uani 1 1 d . .
C7 C 0.31773(10) 0.56216(4) -0.02817(11) 0.01957(15) Uani 1 1 d . .
H7 H 0.2428 0.5435 0.0063 0.023 Uiso 1 1 calc R U
C8 C 0.47164(10) 0.58335(4) 0.08566(10) 0.01798(15) Uani 1 1 d . .
H8A H 0.5393 0.5464 0.1266 0.022 Uiso 1 1 calc R U
H8B H 0.4529 0.6045 0.1697 0.022 Uiso 1 1 calc R U
C9 C 0.12692(12) 0.54902(6) -0.29185(14) 0.0305(2) Uani 1 1 d . .
H9A H 0.1437 0.5140 -0.3506 0.046 Uiso 1 1 calc R U
H9B H 0.0812 0.5845 -0.3585 0.046 Uiso 1 1 calc R U
H9C H 0.0551 0.5359 -0.2425 0.046 Uiso 1 1 calc R U
C10 C 0.70511(9) 0.68620(4) 0.25525(9) 0.01465(13) Uani 1 1 d . .
C11 C 0.76448(10) 0.66392(5) 0.40285(10) 0.01922(15) Uani 1 1 d . .
H11 H 0.8060 0.6226 0.4231 0.023 Uiso 1 1 calc R U
C12 C 0.76284(11) 0.70220(5) 0.52042(10) 0.02285(18) Uani 1 1 d . .
H12 H 0.8030 0.6868 0.6205 0.027 Uiso 1 1 calc R U
C13 C 0.70265(11) 0.76268(5) 0.49167(11) 0.02289(18) Uani 1 1 d . .
H13 H 0.7060 0.7893 0.5723 0.027 Uiso 1 1 calc R U
C14 C 0.63759(11) 0.78412(5) 0.34485(11) 0.02095(16) Uani 1 1 d . .
H14 H 0.5925 0.8249 0.3248 0.025 Uiso 1 1 calc R U
C15 C 0.63825(10) 0.74608(4) 0.22683(10) 0.01715(14) Uani 1 1 d . .
H15 H 0.5931 0.7609 0.1266 0.021 Uiso 1 1 calc R U
C16 C 1.01132(9) 0.65067(4) 0.22752(9) 0.01374(13) Uani 1 1 d . .
C17 C 1.13226(10) 0.60618(4) 0.27625(10) 0.01681(14) Uani 1 1 d . .
H17 H 1.1107 0.5635 0.2471 0.020 Uiso 1 1 calc R U
C18 C 1.28402(10) 0.62400(5) 0.36726(10) 0.01973(16) Uani 1 1 d . .
H18 H 1.3651 0.5934 0.4008 0.024 Uiso 1 1 calc R U
C19 C 1.31673(11) 0.68634(5) 0.40891(10) 0.02165(17) Uani 1 1 d . .
H19 H 1.4203 0.6985 0.4703 0.026 Uiso 1 1 calc R U
C20 C 1.19748(11) 0.73096(5) 0.36065(10) 0.02067(16) Uani 1 1 d . .
H20 H 1.2200 0.7736 0.3892 0.025 Uiso 1 1 calc R U
C21 C 1.04540(10) 0.71341(4) 0.27077(10) 0.01684(14) Uani 1 1 d . .
H21 H 0.9645 0.7441 0.2387 0.020 Uiso 1 1 calc R U

loop_
_atom_site_aniso_label
_atom_site_aniso_U_11
_atom_site_aniso_U_22
_atom_site_aniso_U_33
_atom_site_aniso_U_23
_atom_site_aniso_U_13
_atom_site_aniso_U_12
S1 0.01161(8) 0.01804(9) 0.01869(9) -0.00509(7) 0.00543(7) 0.00034(6)
S2 0.01942(10) 0.02442(11) 0.01711(9) -0.00555(7) 0.00621(7) 0.00200(8)
N1 0.0113(3) 0.0221(3) 0.0138(3) -0.0018(2) 0.0042(2) -0.0004(2)
C1 0.0113(3) 0.0156(3) 0.0147(3) -0.0006(2) 0.0050(2) 0.0008(2)
C2 0.0120(3) 0.0150(3) 0.0137(3) 0.0001(2) 0.0046(2) 0.0009(2)
C3 0.0121(3) 0.0132(3) 0.0151(3) -0.0007(2) 0.0046(2) 0.0003(2)
C4 0.0139(3) 0.0131(3) 0.0151(3) -0.0002(2) 0.0055(2) -0.0004(2)
C5 0.0122(3) 0.0318(5) 0.0167(3) -0.0014(3) 0.0021(3) -0.0008(3)
C6 0.0127(3) 0.0181(4) 0.0252(4) -0.0030(3) 0.0051(3) -0.0009(3)
C7 0.0158(3) 0.0169(4) 0.0268(4) 0.0005(3) 0.0087(3) -0.0024(3)
C8 0.0155(3) 0.0209(4) 0.0189(3) 0.0015(3) 0.0080(3) -0.0017(3)
C9 0.0159(4) 0.0369(6) 0.0338(5) -0.0095(4) 0.0030(4) -0.0064(4)
C10 0.0121(3) 0.0184(3) 0.0138(3) -0.0011(3) 0.0052(2) -0.0001(2)
C11 0.0169(3) 0.0245(4) 0.0158(3) 0.0017(3) 0.0054(3) 0.0006(3)
C12 0.0191(4) 0.0350(5) 0.0147(3) -0.0022(3) 0.0065(3) -0.0050(3)
C13 0.0204(4) 0.0310(5) 0.0208(4) -0.0104(3) 0.0117(3) -0.0086(3)
C14 0.0206(4) 0.0204(4) 0.0251(4) -0.0066(3) 0.0122(3) -0.0031(3)
C15 0.0172(3) 0.0176(3) 0.0178(3) -0.0015(3) 0.0077(3) 0.0007(3)
C16 0.0117(3) 0.0153(3) 0.0142(3) -0.0009(2) 0.0047(2) -0.0007(2)
C17 0.0131(3) 0.0175(3) 0.0187(3) 0.0007(3) 0.0045(3) 0.0011(3)
C18 0.0124(3) 0.0282(4) 0.0169(3) 0.0010(3) 0.0033(3) 0.0014(3)
C19 0.0152(3) 0.0328(5) 0.0160(3) -0.0053(3) 0.0046(3) -0.0063(3)
C20 0.0204(4) 0.0230(4) 0.0199(4) -0.0076(3) 0.0088(3) -0.0073(3)
C21 0.0169(3) 0.0162(3) 0.0183(3) -0.0029(3) 0.0075(3) -0.0016(3)

loop_
_atom_type_symbol
_atom_type_description
_atom_type_scat_dispersion_real
_atom_type_scat_dispersion_imag
_atom_type_scat_source
C C 0.0033 0.0016 'International Tables Vol C Tables 4.2.6.8 and 6.1.1.4'
H H 0.0000 0.0000 'International Tables Vol C Tables 4.2.6.8 and 6.1.1.4'
N N 0.0061 0.0033 'International Tables Vol C Tables 4.2.6.8 and 6.1.1.4'
S S 0.1246 0.1234 'International Tables Vol C Tables 4.2.6.8 and 6.1.1.4'

loop_
_geom_angle_atom_site_label_1
_geom_angle_atom_site_label_2
_geom_angle_atom_site_label_3
_geom_angle
C4 S1 C3 105.17(4)
C4 N1 C5 119.66(7)
C4 N1 C1 128.23(7)
C5 N1 C1 112.07(7)
N1 C1 C2 116.57(6)
N1 C1 C8 108.82(7)
C2 C1 C8 111.02(7)
N1 C1 H1 106.6
C2 C1 H1 106.6
C8 C1 H1 106.6
C3 C2 C10 121.18(7)
C3 C2 C1 124.80(7)
C10 C2 C1 114.01(7)
C2 C3 C16 126.63(7)
C2 C3 S1 122.67(6)
C16 C3 S1 110.51(6)
N1 C4 S2 126.21(6)
N1 C4 S1 121.07(6)
S2 C4 S1 112.71(5)
N1 C5 C6 112.75(8)
N1 C5 H5A 109.0
C6 C5 H5A 109.0
N1 C5 H5B 109.0
C6 C5 H5B 109.0
H5A C5 H5B 107.8
C7 C6 C5 121.85(8)
C7 C6 C9 124.19(9)
C5 C6 C9 113.97(9)
C6 C7 C8 122.92(8)
C6 C7 H7 118.5
C8 C7 H7 118.5
C7 C8 C1 111.19(7)
C7 C8 H8A 109.4
C1 C8 H8A 109.4
C7 C8 H8B 109.4
C1 C8 H8B 109.4
H8A C8 H8B 108.0
C6 C9 H9A 109.5
C6 C9 H9B 109.5
H9A C9 H9B 109.5
C6 C9 H9C 109.5
H9A C9 H9C 109.5
H9B C9 H9C 109.5
C15 C10 C11 119.12(8)
C15 C10 C2 119.73(7)
C11 C10 C2 121.14(8)
C12 C11 C10 120.18(9)
C12 C11 H11 119.9
C10 C11 H11 119.9
C13 C12 C11 120.21(9)
C13 C12 H12 119.9
C11 C12 H12 119.9
C14 C13 C12 119.87(9)
C14 C13 H13 120.1
C12 C13 H13 120.1
C13 C14 C15 120.19(9)
C13 C14 H14 119.9
C15 C14 H14 119.9
C14 C15 C10 120.32(8)
C14 C15 H15 119.8
C10 C15 H15 119.8
C21 C16 C17 118.98(8)
C21 C16 C3 121.25(7)
C17 C16 C3 119.58(7)
C18 C17 C16 120.51(8)
C18 C17 H17 119.7
C16 C17 H17 119.7
C19 C18 C17 120.05(8)
C19 C18 H18 120.0
C17 C18 H18 120.0
C18 C19 C20 119.88(8)
C18 C19 H19 120.1
C20 C19 H19 120.1
C19 C20 C21 120.36(9)
C19 C20 H20 119.8
C21 C20 H20 119.8
C20 C21 C16 120.20(8)
C20 C21 H21 119.9
C16 C21 H21 119.9

loop_
_geom_bond_atom_site_label_1
_geom_bond_atom_site_label_2
_geom_bond_distance
S1 C4 1.7462(8)
S1 C3 1.7690(8)
S2 C4 1.6728(8)
N1 C4 1.3345(11)
N1 C5 1.4706(11)
N1 C1 1.4791(11)
C1 C2 1.5072(11)
C1 C8 1.5356(12)
C1 H1 1.0000
C2 C3 1.3433(11)
C2 C10 1.4912(11)
C3 C16 1.4885(11)
C5 C6 1.5033(13)
C5 H5A 0.9900
C5 H5B 0.9900
C6 C7 1.3296(14)
C6 C9 1.5038(13)
C7 C8 1.5001(13)
C7 H7 0.9500
C8 H8A 0.9900
C8 H8B 0.9900
C9 H9A 0.9800
C9 H9B 0.9800
C9 H9C 0.9800
C10 C15 1.3983(12)
C10 C11 1.3990(12)
C11 C12 1.3951(13)
C11 H11 0.9500
C12 C13 1.3891(16)
C12 H12 0.9500
C13 C14 1.3886(15)
C13 H13 0.9500
C14 C15 1.3931(12)
C14 H14 0.9500
C15 H15 0.9500
C16 C21 1.4008(12)
C16 C17 1.4007(12)
C17 C18 1.3944(12)
C17 H17 0.9500
C18 C19 1.3879(14)
C18 H18 0.9500
C19 C20 1.3923(15)
C19 H19 0.9500
C20 C21 1.3924(13)
C20 H20 0.9500
C21 H21 0.9500

loop_
_geom_torsion_atom_site_label_1
_geom_torsion_atom_site_label_2
_geom_torsion_atom_site_label_3
_geom_torsion_atom_site_label_4
_geom_torsion
C4 N1 C1 C2 12.78(13)
C5 N1 C1 C2 -169.34(7)
C4 N1 C1 C8 -113.67(9)
C5 N1 C1 C8 64.22(9)
N1 C1 C2 C3 -12.68(12)
C8 C1 C2 C3 112.66(9)
N1 C1 C2 C10 168.00(7)
C8 C1 C2 C10 -66.66(9)
C10 C2 C3 C16 -2.76(13)
C1 C2 C3 C16 177.97(8)
C10 C2 C3 S1 -177.28(6)
C1 C2 C3 S1 3.44(12)
C4 S1 C3 C2 5.46(8)
C4 S1 C3 C16 -169.86(6)
C5 N1 C4 S2 -0.13(12)
C1 N1 C4 S2 177.61(7)
C5 N1 C4 S1 179.14(7)
C1 N1 C4 S1 -3.12(13)
C3 S1 C4 N1 -5.70(8)
C3 S1 C4 S2 173.66(4)
C4 N1 C5 C6 132.33(9)
C1 N1 C5 C6 -45.75(11)
N1 C5 C6 C7 12.41(13)
N1 C5 C6 C9 -167.55(8)
C5 C6 C7 C8 1.56(15)
C9 C6 C7 C8 -178.48(9)
C6 C7 C8 C1 16.67(13)
N1 C1 C8 C7 -47.84(9)
C2 C1 C8 C7 -177.41(7)
C3 C2 C10 C15 115.53(9)
C1 C2 C10 C15 -65.12(10)
C3 C2 C10 C11 -63.61(11)
C1 C2 C10 C11 115.74(9)
C15 C10 C11 C12 -2.75(13)
C2 C10 C11 C12 176.40(8)
C10 C11 C12 C13 -0.17(14)
C11 C12 C13 C14 2.86(14)
C12 C13 C14 C15 -2.60(14)
C13 C14 C15 C10 -0.35(13)
C11 C10 C15 C14 3.01(13)
C2 C10 C15 C14 -176.15(8)
C2 C3 C16 C21 -48.37(13)
S1 C3 C16 C21 126.71(7)
C2 C3 C16 C17 136.64(9)
S1 C3 C16 C17 -48.28(9)
C21 C16 C17 C18 0.44(13)
C3 C16 C17 C18 175.54(8)
C16 C17 C18 C19 -0.74(13)
C17 C18 C19 C20 0.51(14)
C18 C19 C20 C21 0.02(14)
C19 C20 C21 C16 -0.32(13)
C17 C16 C21 C20 0.09(13)
C3 C16 C21 C20 -174.92(8)
